data_7026968
loop_
_publ_author_name
'McGlone, Thomas'
'Vil\`a-Nadal, Laia'
'Miras, Haralampos N.'
'Long, De-Liang'
'Poblet, Josep M.'
'Cronin, Leroy'

_publ_section_title
;
 Assembly of titanium embedded polyoxometalates with unprecedented
 structural features.
;
_journal_issue 48
_journal_name_full 'Dalton transactions (Cambridge, England : 2003)'
_journal_page_first 11599
_journal_page_last 11604
_journal_paper_doi 10.1039/c0dt01327g
_journal_volume 39
_journal_year 2010
_chemical_formula_sum 'H69 Na13 O100 Sb2 Ti W18'
_chemical_formula_weight 5569.12
_chemical_name_systematic
;
?
;
_space_group_IT_number 2
_symmetry_cell_setting triclinic
_symmetry_space_group_name_Hall '-P 1'
_symmetry_space_group_name_H-M 'P -1'
_atom_sites_solution_hydrogens geom
_atom_sites_solution_primary direct
_atom_sites_solution_secondary difmap
_audit_creation_method SHELXL-97
_cell_angle_alpha 74.019(2)
_cell_angle_beta 78.653(2)
_cell_angle_gamma 76.950(2)
_cell_formula_units_Z 2
_cell_length_a 12.3948(2)
_cell_length_b 17.4618(3)
_cell_length_c 23.1989(4)
_cell_measurement_reflns_used 33017
_cell_measurement_temperature 150(2)
_cell_measurement_theta_max 26.0
_cell_measurement_theta_min 3.14
_cell_volume 4653.54(15)
_computing_cell_refinement
;
CrysAlisPro, Oxford Diffraction Ltd.,
Version 1.171.33.41 (release 06-05-2009 CrysAlis171 .NET)
(compiled May 6 2009,17:20:42)
;
_computing_data_collection
;
CrysAlisPro, Oxford Diffraction Ltd.,
Version 1.171.33.41 (release 06-05-2009 CrysAlis171 .NET)
(compiled May 6 2009,17:20:42)
;
_computing_data_reduction
;
CrysAlisPro, Oxford Diffraction Ltd.,
Version 1.171.33.41 (release 06-05-2009 CrysAlis171 .NET)
(compiled May 6 2009,17:20:42)
;
_computing_structure_refinement 'SHELXL-97 (Sheldrick, 2008)'
_computing_structure_solution 'SHELXS-97 (Sheldrick, 2008)'
_diffrn_ambient_temperature 150(2)
_diffrn_measured_fraction_theta_full 0.994
_diffrn_measured_fraction_theta_max 0.994
_diffrn_measurement_device_type 'Oxford Gemini CCD'
_diffrn_measurement_method '\w & \p scan'
_diffrn_radiation_monochromator graphite
_diffrn_radiation_source 'fine-focus sealed tube'
_diffrn_radiation_type MoK\a
_diffrn_radiation_wavelength 0.71073
_diffrn_reflns_av_R_equivalents 0.0362
_diffrn_reflns_av_sigmaI/netI 0.0419
_diffrn_reflns_limit_h_max 14
_diffrn_reflns_limit_h_min -15
_diffrn_reflns_limit_k_max 20
_diffrn_reflns_limit_k_min -21
_diffrn_reflns_limit_l_max 28
_diffrn_reflns_limit_l_min -28
_diffrn_reflns_number 66892
_diffrn_reflns_theta_full 26.00
_diffrn_reflns_theta_max 26.00
_diffrn_reflns_theta_min 3.14
_diffrn_standards_decay_% none
_exptl_absorpt_coefficient_mu 22.980
_exptl_absorpt_correction_T_max 0.2606
_exptl_absorpt_correction_T_min 0.0627
_exptl_absorpt_correction_type analytical
_exptl_absorpt_process_details
;
CrysAlisPro, Oxford Diffraction Ltd.,
Version 1.171.33.41 (release 06-05-2009 CrysAlis171 .NET)
(compiled May 6 2009,17:20:42)
Analytical numeric absorption correction using a multifaceted crystal
model based on expressions derived by R.C. Clark & J.S. Reid.
(Clark, R. C. & Reid, J. S. (1995). Acta Cryst. A51, 887-897)
;
_exptl_crystal_colour colourless
_exptl_crystal_density_diffrn 3.974
_exptl_crystal_density_meas ?
_exptl_crystal_density_method 'not measured'
_exptl_crystal_description needle
_exptl_crystal_F_000 4936
_exptl_crystal_size_max 0.27
_exptl_crystal_size_mid 0.12
_exptl_crystal_size_min 0.08
_refine_diff_density_max 3.976
_refine_diff_density_min -2.062
_refine_diff_density_rms 0.294
_refine_ls_extinction_coef none
_refine_ls_extinction_method none
_refine_ls_goodness_of_fit_ref 1.042
_refine_ls_hydrogen_treatment mixed
_refine_ls_matrix_type full
_refine_ls_number_parameters 1138
_refine_ls_number_reflns 18192
_refine_ls_number_restraints 0
_refine_ls_restrained_S_all 1.042
_refine_ls_R_factor_all 0.0467
_refine_ls_R_factor_gt 0.0335
_refine_ls_shift/su_max 0.001
_refine_ls_shift/su_mean 0.000
_refine_ls_structure_factor_coef Fsqd
_refine_ls_weighting_details 'calc w=1/[\s^2^(Fo^2^)+(0.0508P)^2^+0.0000P] where P=(Fo^2^+2Fc^2^)/3'
_refine_ls_weighting_scheme calc
_refine_ls_wR_factor_gt 0.0864
_refine_ls_wR_factor_ref 0.0894
_reflns_number_gt 14463
_reflns_number_total 18192
_reflns_threshold_expression >2\s(I)
_cod_data_source_file c0dt01327g.txt
_cod_data_source_block tm3-43
_cod_depositor_comments
;
The following automatic conversions were performed:

'_exptl_crystal_density_meas' value 'none' was changed to '?' - the
value is perceived as not measured.

Automatic conversion script
Id: cif_fix_values 3008 2015-01-20 13:52:24Z robertas 
;
_cod_original_cell_volume 4653.55(14)
_cod_original_sg_symbol_H-M P-1
_cod_database_code 7026968

loop_
_symmetry_equiv_pos_as_xyz
'x, y, z'
'-x, -y, -z'

loop_
_atom_site_label
_atom_site_type_symbol
_atom_site_fract_x
_atom_site_fract_y
_atom_site_fract_z
_atom_site_U_iso_or_equiv
_atom_site_adp_type
_atom_site_occupancy
_atom_site_symmetry_multiplicity
_atom_site_calc_flag
_atom_site_refinement_flags
W1 W 0.51987(3) 0.20807(3) 0.24737(2) 0.01600(10) Uani 1 1 d .
W2 W 0.59455(3) 0.14415(3) 0.119499(19) 0.01407(10) Uani 1 1 d .
W3 W 0.21581(4) 0.26687(3) 0.30035(2) 0.01727(10) Uani 1 1 d .
W4 W 0.58172(4) -0.21459(3) 0.27307(2) 0.01886(11) Uani 1 1 d .
W5 W 0.38548(3) 0.13697(3) 0.028313(19) 0.01404(10) Uani 1 1 d .
W6 W 0.27598(4) 0.33638(3) 0.02157(2) 0.01729(10) Uani 1 1 d .
W7 W 0.10092(4) -0.18937(3) 0.24216(2) 0.01777(10) Uani 1 1 d .
W8 W 0.20431(4) -0.08118(3) 0.45064(2) 0.01928(11) Uani 1 1 d .
W9 W 0.03302(3) 0.25275(3) 0.21780(2) 0.01556(10) Uani 1 1 d .
W10 W 0.50649(4) -0.14103(3) 0.39818(2) 0.01942(11) Uani 1 1 d .
W11 W 0.37187(4) -0.24144(3) 0.19211(2) 0.01774(10) Uani 1 1 d .
W12 W 0.01338(4) -0.10271(3) 0.37563(2) 0.01674(10) Uani 1 1 d .
W13 W 0.16555(4) -0.26832(3) 0.45887(2) 0.02028(11) Uani 1 1 d .
W14 W 0.11584(3) 0.19009(3) 0.073884(19) 0.01519(10) Uani 1 1 d .
W15 W 0.49075(3) 0.34323(3) 0.11230(2) 0.01647(10) Uani 1 1 d .
W16 W 0.18880(4) 0.40084(3) 0.16620(2) 0.01770(10) Uani 1 1 d .
W17 W 0.25474(4) -0.35725(3) 0.32317(2) 0.02106(11) Uani 1 1 d .
W18 W 0.46809(4) -0.32774(3) 0.40556(2) 0.02194(11) Uani 1 1 d .
Sb19 Sb 0.29732(6) -0.12722(4) 0.30488(3) 0.01446(15) Uani 1 1 d .
Sb20 Sb 0.30921(5) 0.16341(4) 0.17857(3) 0.01261(15) Uani 1 1 d .
Ti Ti 0.36112(17) 0.06401(13) 0.35141(9) 0.0242(5) Uani 1 1 d .
Na1 Na 0.5954(4) -0.0115(3) 0.25746(19) 0.0247(10) Uani 1 1 d .
Na2 Na 0.5182(4) -0.0591(3) 0.12754(19) 0.0223(10) Uani 1 1 d .
Na3 Na 0.2311(4) -0.0331(3) 0.1173(2) 0.0272(11) Uani 1 1 d .
Na4 Na 0.0285(4) 0.0412(3) 0.2184(2) 0.0285(11) Uani 1 1 d .
Na5 Na 0.0755(4) 0.0950(3) 0.3475(2) 0.0254(10) Uani 1 1 d .
Na6 Na 0.5596(3) 0.2817(3) -0.02615(19) 0.0205(10) Uani 1 1 d .
Na7 Na 0.7459(4) 0.4388(3) 0.0810(2) 0.0306(12) Uani 1 1 d .
Na8 Na 0.8053(4) 0.2503(3) 0.0445(2) 0.0316(12) Uani 1 1 d .
Na9 Na 0.2878(4) 0.0676(3) 0.5172(2) 0.0380(13) Uani 1 1 d .
Na10 Na -0.0197(6) -0.3004(5) 0.3789(3) 0.078(2) Uani 1 1 d .
Na11 Na 0.6861(5) -0.2705(5) 0.4882(3) 0.071(2) Uani 1 1 d .
O1 O 0.6066(6) 0.2657(5) 0.0858(3) 0.0182(17) Uani 1 1 d .
O2 O 0.1982(6) 0.3788(4) 0.2516(4) 0.0217(18) Uani 1 1 d .
O3 O 0.1445(6) 0.3036(4) 0.0202(3) 0.0200(17) Uani 1 1 d .
O4 O 0.4982(6) -0.2628(4) 0.2354(3) 0.0208(17) Uani 1 1 d .
O5 O 0.5447(6) 0.0550(4) 0.1590(3) 0.0169(16) Uani 1 1 d .
O6 O 0.2315(6) 0.1501(5) 0.0142(3) 0.0207(17) Uani 1 1 d .
O7 O 0.1204(6) -0.0889(4) 0.2121(3) 0.0199(17) Uani 1 1 d .
O8 O 0.3429(6) -0.3546(4) 0.2491(3) 0.0212(17) Uani 1 1 d .
O9 O 0.0777(6) 0.1482(4) 0.2422(3) 0.0190(17) Uani 1 1 d .
O10 O 0.3786(6) 0.0496(4) 0.0878(3) 0.0183(17) Uani 1 1 d .
O11 O 0.6361(6) 0.1592(4) 0.1936(3) 0.0168(16) Uiso 1 1 d .
O12 O 0.1768(6) -0.1875(5) 0.4992(3) 0.0231(18) Uani 1 1 d .
O13 O 0.1965(6) -0.1523(4) 0.3831(3) 0.0172(16) Uani 1 1 d .
O14 O 0.4089(6) 0.3414(4) 0.0517(3) 0.0179(17) Uani 1 1 d .
O15 O 0.5126(6) 0.1632(4) 0.0533(3) 0.0175(16) Uani 1 1 d .
O16 O 0.3764(6) 0.2645(4) 0.2752(3) 0.0190(17) Uani 1 1 d .
O17 O 0.3264(6) -0.2968(4) 0.4541(3) 0.0175(16) Uiso 1 1 d .
O18 O 0.4339(6) -0.2799(5) 0.1295(3) 0.0239(18) Uani 1 1 d .
O19 O 0.2398(6) -0.0016(5) 0.3829(3) 0.0237(18) Uani 1 1 d .
O20 O 0.2774(6) 0.2095(4) 0.0938(3) 0.0151(16) Uani 1 1 d .
O21 O 0.3667(6) 0.2593(5) -0.0177(3) 0.0201(17) Uani 1 1 d .
O22 O 0.5421(6) 0.3138(4) 0.1904(3) 0.0200(17) Uani 1 1 d .
O23 O 0.4556(6) 0.1008(5) -0.0340(3) 0.0200(17) Uani 1 1 d .
O24 O 0.5498(6) 0.4282(4) 0.0807(3) 0.0214(17) Uani 1 1 d .
O25 O 0.0329(6) -0.1715(5) 0.3208(3) 0.0208(17) Uani 1 1 d .
O26 O -0.0022(6) 0.1944(5) 0.0414(4) 0.0230(18) Uani 1 1 d .
O27 O 0.1739(6) -0.3198(5) 0.3958(3) 0.0241(18) Uiso 1 1 d .
O28 O 0.4435(5) 0.2153(4) 0.1626(3) 0.0133(15) Uani 1 1 d .
O29 O 0.3618(6) -0.1295(5) 0.4458(3) 0.0223(18) Uani 1 1 d .
O30 O 0.5235(6) -0.2584(5) 0.4388(3) 0.0237(18) Uani 1 1 d .
O31 O 0.1536(6) 0.5048(4) 0.1516(4) 0.0275(19) Uani 1 1 d .
O32 O 0.5347(6) -0.1167(4) 0.2315(3) 0.0193(17) Uani 1 1 d .
O33 O 0.2149(5) 0.2604(4) 0.2035(3) 0.0144(16) Uani 1 1 d .
O34 O 0.2171(6) -0.2310(5) 0.1826(3) 0.0248(19) Uani 1 1 d .
O35 O 0.4267(6) -0.1979(4) 0.3425(3) 0.0183(17) Uani 1 1 d .
O36 O 0.7165(6) -0.2423(5) 0.2385(4) 0.029(2) Uani 1 1 d .
O37 O 0.1966(6) 0.2881(5) 0.3703(3) 0.0269(19) Uani 1 1 d .
O38 O 0.1295(6) 0.0969(4) 0.1273(3) 0.0216(18) Uani 1 1 d .
O39 O 0.7314(6) 0.1119(5) 0.0868(3) 0.0209(17) Uani 1 1 d .
O40 O 0.2652(6) -0.2181(4) 0.2790(3) 0.0217(18) Uani 1 1 d .
O41 O 0.2698(6) 0.4219(5) -0.0371(4) 0.0261(19) Uani 1 1 d .
O42 O 0.2010(6) 0.3824(5) 0.0891(3) 0.0213(18) Uani 1 1 d .
O43 O 0.1220(6) -0.3122(5) 0.2904(3) 0.0246(18) Uani 1 1 d .
O44 O 0.0520(6) -0.0598(5) 0.4372(3) 0.0223(18) Uani 1 1 d .
O45 O 0.2491(6) 0.1549(4) 0.3176(3) 0.0184(17) Uani 1 1 d .
O46 O 0.0634(6) 0.2694(4) 0.2946(3) 0.0175(16) Uani 1 1 d .
O47 O 0.3480(6) 0.3859(4) 0.1536(4) 0.0230(18) Uani 1 1 d .
O48 O -0.1328(6) -0.0802(5) 0.3911(3) 0.0265(19) Uani 1 1 d .
O49 O 0.0435(6) 0.3737(4) 0.1868(3) 0.0187(17) Uani 1 1 d .
O50 O 0.5994(6) 0.2125(5) 0.2998(3) 0.0252(19) Uani 1 1 d .
O51 O 0.3712(6) -0.1370(4) 0.1665(3) 0.0199(17) Uani 1 1 d .
O52 O 0.3879(6) -0.3609(5) 0.3582(3) 0.0237(18) Uiso 1 1 d .
O53 O 0.1907(6) -0.0349(5) 0.5085(3) 0.0251(19) Uani 1 1 d .
O54 O 0.0507(6) -0.0201(5) 0.3180(3) 0.0242(18) Uani 1 1 d .
O55 O -0.1123(6) 0.2672(5) 0.2373(3) 0.0214(18) Uani 1 1 d .
O56 O 0.4588(6) -0.0431(5) 0.3473(3) 0.0214(18) Uani 1 1 d .
O57 O 0.5851(6) -0.3206(5) 0.3409(3) 0.0226(18) Uani 1 1 d .
O58 O 0.0505(6) 0.2511(5) 0.1342(3) 0.0193(17) Uani 1 1 d .
O59 O 0.4644(6) 0.1125(5) 0.2806(3) 0.0199(17) Uani 1 1 d .
O60 O 0.0216(6) -0.2103(5) 0.4425(3) 0.0237(18) Uani 1 1 d .
O61 O 0.1257(7) -0.3415(5) 0.5230(4) 0.031(2) Uani 1 1 d .
O62 O 0.6220(6) -0.1709(5) 0.3358(3) 0.0230(18) Uani 1 1 d .
O63 O 0.2423(7) -0.4580(5) 0.3456(4) 0.034(2) Uani 1 1 d .
O64 O -0.0171(7) -0.1949(5) 0.2141(3) 0.029(2) Uani 1 1 d .
O65 O 0.5865(6) -0.1183(5) 0.4419(3) 0.0262(19) Uani 1 1 d .
O66 O 0.5190(7) -0.4200(5) 0.4525(4) 0.030(2) Uani 1 1 d .
O67 O 0.3861(7) 0.0869(5) 0.4115(4) 0.035(2) Uani 1 1 d .
O68 O 0.1874(8) 0.2020(6) 0.4896(4) 0.050(3) Uani 1 1 d .
O69 O 0.0432(9) 0.1301(6) 0.4378(4) 0.048(3) Uani 1 1 d .
O70 O -0.1343(8) 0.1189(7) 0.3631(5) 0.060(3) Uani 1 1 d .
O71 O 0.8223(8) -0.1793(6) 0.1583(4) 0.054(3) Uani 1 1 d .
O72 O 0.3075(7) -0.0611(6) 0.0240(4) 0.038(2) Uani 1 1 d .
O73 O 0.7225(8) -0.0673(6) 0.0926(4) 0.040(2) Uani 1 1 d .
O74 O 0.5778(8) -0.2422(6) 0.5784(4) 0.051(3) Uani 1 1 d .
Na12 Na 0.2653(9) -0.4509(6) 0.6750(5) 0.071(3) Uiso 0.70 1 d P
Na13 Na 0.1807(19) -0.4885(14) 0.6852(10) 0.063(6) Uiso 0.30 1 d P
O76 O 0.4052(9) -0.4716(7) 0.1855(5) 0.054(3) Uiso 1 1 d .
O77 O 0.7524(6) 0.2471(5) 0.3315(3) 0.0253(19) Uani 1 1 d .
O78 O 0.7819(7) 0.2979(5) 0.1343(4) 0.037(2) Uani 1 1 d .
O79 O 0.7911(7) 0.3889(5) -0.0080(4) 0.032(2) Uani 1 1 d .
O80 O 0.9432(7) 0.4315(5) 0.0785(4) 0.034(2) Uani 1 1 d .
O81 O 0.1255(9) 0.6656(6) 0.1459(4) 0.046(3) Uani 1 1 d .
O82 O 0.5979(7) 0.4147(5) -0.0631(4) 0.030(2) Uani 1 1 d .
O83 O 0.0109(8) 0.4118(6) -0.0560(5) 0.048(3) Uani 1 1 d .
O84 O -0.1627(13) 0.1116(10) 0.2464(7) 0.025(4) Uiso 0.50 1 d P
O84' O -0.148(2) 0.0780(16) 0.2126(11) 0.047(6) Uiso 0.40 1 d P
O85 O -0.0886(14) 0.0200(10) 0.1478(7) 0.032(4) Uiso 0.50 1 d P
O86 O 0.0719(11) -0.0763(8) 0.0823(6) 0.029(3) Uiso 0.60 1 d P
O87 O 0.7815(11) -0.0655(8) 0.2130(6) 0.024(3) Uiso 0.60 1 d P
O88 O 0.7052(10) 0.0186(7) 0.3242(5) 0.066(3) Uiso 1 1 d .
O89 O 0.7553(8) 0.2236(6) -0.0410(4) 0.047(3) Uiso 1 1 d .
O90 O 0.8645(10) 0.3237(8) 0.3588(6) 0.048(3) Uiso 0.80 1 d P
O91 O 0.3913(11) -0.5969(8) 0.2446(6) 0.044(3) Uiso 0.70 1 d P
O92 O 0.6337(11) 0.2491(8) 0.4308(6) 0.081(4) Uiso 1 1 d .
O93 O 0.3243(14) 0.3131(11) -0.1368(8) 0.036(4) Uiso 0.50 1 d P
O94 O 0.4003(10) -0.0567(7) 0.5608(5) 0.067(3) Uiso 1 1 d .
O95' O 0.545(2) 0.4357(16) 0.2292(11) 0.053(7) Uiso 0.40 1 d P
O95 O 0.6736(13) 0.3685(9) 0.2716(7) 0.039(4) Uiso 0.60 1 d P
O96 O -0.0072(13) 0.6312(9) 0.2452(7) 0.054(4) Uiso 0.70 1 d P
O96' O -0.124(3) 0.645(2) 0.3141(17) 0.064(11) Uiso 0.30 1 d P
O97 O 0.1433(14) -0.4699(10) 0.7714(7) 0.030(4) Uiso 0.50 1 d P
O98 O -0.1950(11) -0.2346(8) 0.3893(6) 0.029(3) Uiso 0.60 1 d P
O99' O 0.0863(18) 0.2856(14) -0.1830(10) 0.047(6) Uiso 0.45 1 d P
O99 O 0.1166(12) 0.3800(9) -0.1686(6) 0.025(3) Uiso 0.55 1 d P
O101 O 0.4089(12) -0.6027(9) 0.3270(6) 0.033(3) Uiso 0.60 1 d P
O102 O 0.4054(14) -0.5477(10) 0.7155(8) 0.033(4) Uiso 0.50 1 d P
O103 O 0.9719(15) -0.2085(11) 0.0873(8) 0.037(4) Uiso 0.50 1 d P
O104 O 0.4327(14) -0.4119(10) 0.6425(7) 0.031(4) Uiso 0.50 1 d P
O105 O 0.6568(14) 0.5143(10) 0.1634(8) 0.033(4) Uiso 0.50 1 d P
O106 O -0.0603(17) 0.0417(12) 0.0415(9) 0.050(5) Uiso 0.50 1 d P
O107 O 0.0406(17) 0.4926(13) 0.3035(9) 0.030(5) Uiso 0.40 1 d P
O108 O 0.780(2) -0.3951(17) 0.5291(12) 0.030(7) Uiso 0.30 1 d P
O109 O 0.226(3) -0.558(2) 0.6346(16) 0.056(10) Uiso 0.30 1 d P
O110 O 0.335(3) -0.4383(19) 0.5773(14) 0.043(8) Uiso 0.30 1 d P
O111 O -0.046(2) -0.4309(18) 0.5749(13) 0.035(7) Uiso 0.30 1 d P
O112 O 0.584(2) -0.4631(16) 0.5704(11) 0.025(6) Uiso 0.30 1 d P

loop_
_atom_site_aniso_label
_atom_site_aniso_U_11
_atom_site_aniso_U_22
_atom_site_aniso_U_33
_atom_site_aniso_U_23
_atom_site_aniso_U_13
_atom_site_aniso_U_12
W1 0.0118(2) 0.0186(2) 0.0194(2) -0.00780(18) -0.00543(17) 0.00036(18)
W2 0.0107(2) 0.0145(2) 0.0169(2) -0.00453(17) -0.00339(16) 0.00008(17)
W3 0.0136(2) 0.0193(2) 0.0200(2) -0.00893(18) -0.00404(17) 0.00151(18)
W4 0.0141(2) 0.0176(2) 0.0238(2) -0.00496(19) -0.00321(18) -0.00042(18)
W5 0.0113(2) 0.0164(2) 0.0150(2) -0.00498(17) -0.00237(16) -0.00179(17)
W6 0.0136(2) 0.0156(2) 0.0217(2) -0.00039(18) -0.00750(18) -0.00132(18)
W7 0.0156(2) 0.0191(2) 0.0198(2) -0.00609(18) -0.00396(18) -0.00268(18)
W8 0.0176(2) 0.0251(3) 0.0173(2) -0.00774(19) -0.00168(18) -0.00581(19)
W9 0.0100(2) 0.0151(2) 0.0210(2) -0.00484(18) -0.00349(17) 0.00050(17)
W10 0.0155(2) 0.0231(3) 0.0216(2) -0.00642(19) -0.00677(18) -0.00272(19)
W11 0.0178(2) 0.0168(2) 0.0188(2) -0.00713(18) -0.00151(18) -0.00116(18)
W12 0.0123(2) 0.0191(2) 0.0187(2) -0.00554(18) -0.00213(17) -0.00143(18)
W13 0.0180(2) 0.0233(3) 0.0179(2) -0.00276(19) -0.00238(18) -0.00326(19)
W14 0.0101(2) 0.0166(2) 0.0189(2) -0.00357(18) -0.00435(17) -0.00157(17)
W15 0.0110(2) 0.0134(2) 0.0255(2) -0.00405(18) -0.00587(18) -0.00131(17)
W16 0.0117(2) 0.0125(2) 0.0286(2) -0.00505(18) -0.00583(18) 0.00108(17)
W17 0.0210(2) 0.0178(2) 0.0238(2) -0.00503(19) -0.00260(19) -0.00293(19)
W18 0.0179(2) 0.0193(2) 0.0242(2) -0.00035(19) -0.00515(19) 0.00100(19)
Sb19 0.0118(3) 0.0153(4) 0.0166(3) -0.0057(3) -0.0029(3) -0.0002(3)
Sb20 0.0096(3) 0.0132(4) 0.0154(3) -0.0049(3) -0.0035(3) 0.0005(3)
Ti 0.0206(11) 0.0247(12) 0.0261(11) -0.0065(9) -0.0032(9) -0.0015(9)
Na1 0.030(3) 0.023(2) 0.022(2) -0.0041(19) -0.0025(19) -0.009(2)
Na2 0.022(2) 0.022(2) 0.021(2) -0.0071(19) -0.0014(18) 0.0004(19)
Na3 0.027(2) 0.026(3) 0.025(2) -0.007(2) 0.003(2) -0.001(2)
Na4 0.042(3) 0.019(2) 0.023(2) -0.0082(19) 0.005(2) -0.008(2)
Na5 0.023(2) 0.026(3) 0.028(2) -0.009(2) -0.0046(19) -0.001(2)
Na6 0.019(2) 0.022(2) 0.023(2) -0.0018(19) -0.0066(18) -0.0108(19)
Na7 0.028(3) 0.029(3) 0.033(3) 0.009(2) -0.015(2) -0.012(2)
Na8 0.017(2) 0.029(3) 0.045(3) -0.003(2) -0.006(2) -0.003(2)
Na9 0.033(3) 0.045(3) 0.041(3) -0.014(3) -0.005(2) -0.010(3)
Na10 0.078(5) 0.069(5) 0.080(5) -0.015(4) -0.001(4) -0.009(4)
Na11 0.048(4) 0.098(6) 0.068(5) -0.030(4) -0.015(3) 0.004(4)
O1 0.008(4) 0.025(4) 0.024(4) -0.006(3) -0.008(3) -0.001(3)
O2 0.015(4) 0.018(4) 0.036(5) -0.015(4) -0.008(3) 0.003(3)
O3 0.021(4) 0.019(4) 0.022(4) -0.005(3) -0.006(3) -0.006(3)
O4 0.017(4) 0.013(4) 0.033(4) -0.005(3) -0.008(3) 0.003(3)
O5 0.019(4) 0.017(4) 0.018(4) -0.006(3) -0.007(3) -0.006(3)
O6 0.016(4) 0.023(4) 0.027(4) -0.012(3) -0.003(3) -0.005(3)
O7 0.028(4) 0.013(4) 0.019(4) -0.004(3) -0.005(3) -0.002(3)
O8 0.024(4) 0.017(4) 0.025(4) -0.010(3) -0.002(3) -0.003(3)
O9 0.018(4) 0.017(4) 0.023(4) -0.003(3) -0.005(3) -0.006(3)
O10 0.023(4) 0.011(4) 0.021(4) -0.004(3) -0.001(3) -0.004(3)
O12 0.023(4) 0.024(4) 0.017(4) 0.001(3) -0.002(3) -0.001(3)
O13 0.019(4) 0.017(4) 0.017(4) -0.008(3) -0.001(3) -0.002(3)
O14 0.009(4) 0.018(4) 0.027(4) -0.004(3) -0.004(3) -0.001(3)
O15 0.020(4) 0.017(4) 0.014(4) -0.002(3) -0.005(3) -0.002(3)
O16 0.018(4) 0.021(4) 0.020(4) -0.008(3) -0.009(3) 0.000(3)
O18 0.025(4) 0.028(5) 0.024(4) -0.018(4) 0.000(3) -0.003(4)
O19 0.023(4) 0.020(4) 0.026(4) -0.007(3) -0.003(3) 0.002(3)
O20 0.012(4) 0.015(4) 0.020(4) -0.004(3) -0.005(3) -0.003(3)
O21 0.012(4) 0.024(4) 0.021(4) 0.004(3) -0.006(3) -0.007(3)
O22 0.013(4) 0.019(4) 0.033(4) -0.011(3) -0.008(3) -0.002(3)
O23 0.014(4) 0.030(5) 0.020(4) -0.013(3) -0.004(3) -0.003(3)
O24 0.018(4) 0.016(4) 0.034(5) -0.006(3) -0.009(3) -0.005(3)
O25 0.018(4) 0.022(4) 0.021(4) -0.005(3) -0.001(3) -0.004(3)
O26 0.011(4) 0.028(5) 0.035(5) -0.015(4) -0.002(3) -0.004(3)
O28 0.008(3) 0.011(4) 0.022(4) -0.005(3) -0.005(3) -0.001(3)
O29 0.018(4) 0.031(5) 0.020(4) -0.005(3) -0.009(3) -0.004(3)
O30 0.018(4) 0.027(5) 0.024(4) 0.000(3) -0.006(3) -0.005(3)
O31 0.023(4) 0.010(4) 0.048(5) -0.003(4) -0.008(4) -0.003(3)
O32 0.021(4) 0.016(4) 0.024(4) -0.008(3) -0.005(3) -0.003(3)
O33 0.012(4) 0.013(4) 0.021(4) -0.008(3) -0.006(3) 0.000(3)
O34 0.019(4) 0.036(5) 0.019(4) -0.010(4) -0.001(3) -0.002(4)
O35 0.012(4) 0.020(4) 0.024(4) -0.007(3) -0.002(3) -0.003(3)
O36 0.013(4) 0.032(5) 0.045(5) -0.017(4) 0.003(4) -0.006(4)
O37 0.024(4) 0.037(5) 0.024(4) -0.017(4) -0.006(3) 0.002(4)
O38 0.016(4) 0.017(4) 0.026(4) 0.000(3) -0.001(3) 0.001(3)
O39 0.008(4) 0.025(4) 0.029(4) -0.007(3) -0.006(3) 0.001(3)
O40 0.024(4) 0.018(4) 0.021(4) -0.005(3) -0.004(3) 0.002(3)
O41 0.021(4) 0.024(5) 0.032(5) 0.001(4) -0.007(4) -0.008(4)
O42 0.013(4) 0.023(4) 0.028(4) -0.004(3) -0.009(3) 0.002(3)
O43 0.025(4) 0.018(4) 0.029(4) -0.004(3) -0.005(4) -0.003(3)
O44 0.014(4) 0.033(5) 0.020(4) -0.010(3) 0.002(3) -0.004(3)
O45 0.011(4) 0.018(4) 0.025(4) -0.002(3) -0.004(3) -0.001(3)
O46 0.009(4) 0.024(4) 0.020(4) -0.009(3) -0.002(3) 0.000(3)
O47 0.016(4) 0.016(4) 0.037(5) -0.006(3) -0.009(3) 0.000(3)
O48 0.020(4) 0.036(5) 0.027(4) -0.015(4) -0.003(3) -0.004(4)
O49 0.011(4) 0.014(4) 0.033(4) -0.009(3) -0.007(3) 0.000(3)
O50 0.019(4) 0.033(5) 0.024(4) -0.014(4) -0.006(3) 0.005(4)
O51 0.022(4) 0.012(4) 0.025(4) -0.001(3) -0.011(3) 0.000(3)
O53 0.017(4) 0.038(5) 0.025(4) -0.010(4) -0.006(3) -0.009(4)
O54 0.028(5) 0.020(4) 0.028(4) -0.011(3) -0.004(4) -0.004(4)
O55 0.011(4) 0.025(4) 0.024(4) -0.001(3) -0.003(3) 0.000(3)
O56 0.018(4) 0.023(4) 0.026(4) -0.009(3) 0.002(3) -0.010(3)
O57 0.020(4) 0.023(4) 0.020(4) 0.003(3) -0.005(3) 0.000(3)
O58 0.013(4) 0.024(4) 0.023(4) -0.012(3) -0.006(3) 0.004(3)
O59 0.021(4) 0.024(4) 0.018(4) -0.005(3) -0.007(3) -0.004(3)
O60 0.014(4) 0.033(5) 0.024(4) -0.006(4) -0.002(3) -0.007(4)
O61 0.038(5) 0.028(5) 0.026(4) -0.005(4) 0.004(4) -0.013(4)
O62 0.019(4) 0.019(4) 0.034(5) -0.012(4) -0.003(3) -0.001(3)
O63 0.034(5) 0.024(5) 0.041(5) -0.001(4) -0.008(4) -0.008(4)
O64 0.025(4) 0.043(5) 0.023(4) -0.013(4) -0.006(4) -0.003(4)
O65 0.026(4) 0.032(5) 0.024(4) -0.009(4) -0.006(4) -0.009(4)
O66 0.034(5) 0.023(5) 0.031(5) 0.003(4) -0.014(4) -0.002(4)
O67 0.028(5) 0.041(6) 0.035(5) -0.007(4) -0.008(4) -0.006(4)
O68 0.038(6) 0.058(7) 0.041(6) 0.008(5) -0.005(5) -0.010(5)
O69 0.061(7) 0.044(6) 0.039(6) -0.019(5) 0.013(5) -0.018(5)
O70 0.036(6) 0.078(8) 0.046(6) 0.000(6) 0.005(5) 0.002(6)
O71 0.039(6) 0.058(7) 0.045(6) 0.009(5) 0.006(5) -0.007(5)
O72 0.024(5) 0.051(6) 0.042(5) -0.026(5) 0.000(4) -0.001(4)
O73 0.044(6) 0.047(6) 0.034(5) -0.011(4) -0.007(4) -0.015(5)
O74 0.049(6) 0.058(7) 0.045(6) -0.016(5) -0.007(5) -0.004(5)
O77 0.010(4) 0.037(5) 0.028(4) -0.012(4) -0.004(3) 0.002(3)
O78 0.032(5) 0.042(6) 0.036(5) 0.008(4) -0.024(4) -0.014(4)
O79 0.041(5) 0.023(5) 0.031(5) 0.000(4) -0.009(4) -0.010(4)
O80 0.028(5) 0.042(6) 0.034(5) 0.002(4) -0.010(4) -0.016(4)
O81 0.062(7) 0.029(5) 0.055(6) -0.021(5) -0.020(5) -0.003(5)
O82 0.029(5) 0.024(5) 0.038(5) -0.005(4) -0.005(4) -0.006(4)
O83 0.032(5) 0.048(6) 0.056(7) 0.003(5) -0.009(5) -0.012(5)

loop_
_atom_type_symbol
_atom_type_description
_atom_type_scat_dispersion_real
_atom_type_scat_dispersion_imag
_atom_type_scat_source
W W -0.8490 6.8722 'International Tables Vol C Tables 4.2.6.8 and 6.1.1.4'
Sb Sb -0.5866 1.5461 'International Tables Vol C Tables 4.2.6.8 and 6.1.1.4'
Ti Ti 0.2776 0.4457 'International Tables Vol C Tables 4.2.6.8 and 6.1.1.4'
Na Na 0.0362 0.0249 'International Tables Vol C Tables 4.2.6.8 and 6.1.1.4'
O O 0.0106 0.0060 'International Tables Vol C Tables 4.2.6.8 and 6.1.1.4'
H H 0.0000 0.0000 'International Tables Vol C Tables 4.2.6.8 and 6.1.1.4'

loop_
_geom_angle_atom_site_label_1
_geom_angle_atom_site_label_2
_geom_angle_atom_site_label_3
_geom_angle
_geom_angle_site_symmetry_1
_geom_angle_site_symmetry_3
O50 W1 O59 104.5(3) . .
O50 W1 O16 101.5(3) . .
O59 W1 O16 87.6(3) . .
O50 W1 O11 99.2(3) . .
O59 W1 O11 92.6(3) . .
O16 W1 O11 158.5(3) . .
O50 W1 O22 96.3(3) . .
O59 W1 O22 159.0(3) . .
O16 W1 O22 86.0(3) . .
O11 W1 O22 86.2(3) . .
O50 W1 O28 167.6(3) . .
O59 W1 O28 85.8(3) . .
O16 W1 O28 85.6(3) . .
O11 W1 O28 73.0(3) . .
O22 W1 O28 73.8(3) . .
O50 W1 Na1 98.4(3) . .
O59 W1 Na1 38.4(2) . .
O16 W1 Na1 125.8(2) . .
O11 W1 Na1 55.6(2) . .
O22 W1 Na1 140.8(2) . .
O28 W1 Na1 85.33(18) . .
O39 W2 O5 105.2(3) . .
O39 W2 O15 101.7(3) . .
O5 W2 O15 94.2(3) . .
O39 W2 O11 96.0(3) . .
O5 W2 O11 92.5(3) . .
O15 W2 O11 158.6(3) . .
O39 W2 O1 92.5(3) . .
O5 W2 O1 162.2(3) . .
O15 W2 O1 83.9(3) . .
O11 W2 O1 83.5(3) . .
O39 W2 O28 162.8(3) . .
O5 W2 O28 89.2(3) . .
O15 W2 O28 86.2(3) . .
O11 W2 O28 73.6(3) . .
O1 W2 O28 73.0(3) . .
O39 W2 Na8 48.6(3) . .
O5 W2 Na8 152.7(2) . .
O15 W2 Na8 98.5(2) . .
O11 W2 Na8 84.4(2) . .
O1 W2 Na8 44.4(2) . .
O28 W2 Na8 115.53(19) . .
O39 W2 Na1 97.2(3) . .
O5 W2 Na1 35.8(2) . .
O15 W2 Na1 129.9(2) . .
O11 W2 Na1 58.2(2) . .
O1 W2 Na1 141.2(2) . .
O28 W2 Na1 89.07(19) . .
Na8 W2 Na1 127.94(11) . .
O39 W2 Na6 86.3(3) . .
O5 W2 Na6 133.7(2) . .
O15 W2 Na6 39.7(2) . .
O11 W2 Na6 131.4(2) . .
O1 W2 Na6 47.9(2) . .
O28 W2 Na6 90.41(19) . .
Na8 W2 Na6 61.32(10) . .
Na1 W2 Na6 169.53(10) . .
O37 W3 O45 103.7(4) . .
O37 W3 O46 98.8(3) . .
O45 W3 O46 92.7(3) . .
O37 W3 O16 101.7(3) . .
O45 W3 O16 86.7(3) . .
O46 W3 O16 159.1(3) . .
O37 W3 O2 97.5(4) . .
O45 W3 O2 158.5(3) . .
O46 W3 O2 87.7(3) . .
O16 W3 O2 85.4(3) . .
O37 W3 O33 168.9(3) . .
O45 W3 O33 85.6(3) . .
O46 W3 O33 74.4(3) . .
O16 W3 O33 84.7(3) . .
O2 W3 O33 73.8(3) . .
O37 W3 Na5 96.9(3) . .
O45 W3 Na5 40.1(2) . .
O46 W3 Na5 54.2(2) . .
O16 W3 Na5 126.6(2) . .
O2 W3 Na5 140.9(2) . .
O33 W3 Na5 86.26(19) . .
O36 W4 O32 105.2(4) . .
O36 W4 O4 101.2(3) . .
O32 W4 O4 92.9(3) . .
O36 W4 O62 97.2(3) . .
O32 W4 O62 91.3(3) . .
O4 W4 O62 159.3(3) . .
O36 W4 O57 94.6(3) . .
O32 W4 O57 160.0(3) . .
O4 W4 O57 85.4(3) . .
O62 W4 O57 83.7(3) . .
O36 W4 O35 163.7(3) . .
O32 W4 O35 87.9(3) . .
O4 W4 O35 87.5(3) . .
O62 W4 O35 72.5(3) . .
O57 W4 O35 72.1(3) . .
O36 W4 Na1 96.7(3) . .
O32 W4 Na1 38.3(3) . .
O4 W4 Na1 131.1(2) . .
O62 W4 Na1 54.8(2) . .
O57 W4 Na1 138.0(2) . .
O35 W4 Na1 87.6(2) . .
O23 W5 O10 104.6(3) . .
O23 W5 O6 99.6(3) . .
O10 W5 O6 94.6(3) . .
O23 W5 O15 98.8(3) . .
O10 W5 O15 93.9(3) . .
O6 W5 O15 157.0(3) . .
O23 W5 O21 95.3(3) . .
O10 W5 O21 160.1(3) . .
O6 W5 O21 82.9(3) . .
O15 W5 O21 81.9(3) . .
O23 W5 O20 166.8(3) . .
O10 W5 O20 87.6(3) . .
O6 W5 O20 73.9(3) . .
O15 W5 O20 85.2(3) . .
O21 W5 O20 72.7(3) . .
O23 W5 Na6 83.6(3) . .
O10 W5 Na6 136.6(3) . .
O6 W5 Na6 126.6(2) . .
O15 W5 Na6 42.8(2) . .
O21 W5 Na6 44.0(2) . .
O20 W5 Na6 91.15(19) . .
O41 W6 O3 100.6(3) . .
O41 W6 O21 100.9(4) . .
O3 W6 O21 94.0(3) . .
O41 W6 O42 100.8(4) . .
O3 W6 O42 88.7(3) . .
O21 W6 O42 157.2(3) . .
O41 W6 O14 100.2(3) . .
O3 W6 O14 158.6(3) . .
O21 W6 O14 86.9(3) . .
O42 W6 O14 82.6(3) . .
O41 W6 O20 172.3(3) . .
O3 W6 O20 74.1(3) . .
O21 W6 O20 74.2(3) . .
O42 W6 O20 84.9(3) . .
O14 W6 O20 85.7(3) . .
O41 W6 Na6 90.1(3) . .
O3 W6 Na6 137.4(2) . .
O21 W6 Na6 43.4(2) . .
O42 W6 Na6 129.9(2) . .
O14 W6 Na6 47.3(2) . .
O20 W6 Na6 90.35(18) . .
O64 W7 O7 104.8(4) . .
O64 W7 O25 100.1(3) . .
O7 W7 O25 93.8(3) . .
O64 W7 O34 99.3(3) . .
O7 W7 O34 93.8(3) . .
O25 W7 O34 156.7(3) . .
O64 W7 O43 93.1(4) . .
O7 W7 O43 162.1(3) . .
O25 W7 O43 82.9(3) . .
O34 W7 O43 83.2(3) . .
O64 W7 O40 164.5(3) . .
O7 W7 O40 89.1(3) . .
O25 W7 O40 85.6(3) . .
O34 W7 O40 72.5(3) . .
O43 W7 O40 73.2(3) . .
O64 W7 Na10 85.0(3) . .
O7 W7 Na10 136.3(3) . .
O25 W7 Na10 42.6(3) . .
O34 W7 Na10 127.1(3) . .
O43 W7 Na10 44.0(2) . .
O40 W7 Na10 89.7(2) . .
O53 W8 O19 102.8(4) . .
O53 W8 O44 100.2(3) . .
O19 W8 O44 91.7(3) . .
O53 W8 O29 100.2(3) . .
O19 W8 O29 88.4(3) . .
O44 W8 O29 159.0(3) . .
O53 W8 O12 98.3(4) . .
O19 W8 O12 158.8(3) . .
O44 W8 O12 86.3(3) . .
O29 W8 O12 86.1(3) . .
O53 W8 O13 170.1(3) . .
O19 W8 O13 84.9(3) . .
O44 W8 O13 73.1(3) . .
O29 W8 O13 86.0(3) . .
O12 W8 O13 74.3(3) . .
O53 W8 Na5 95.6(3) . .
O19 W8 Na5 38.7(2) . .
O44 W8 Na5 55.1(2) . .
O29 W8 Na5 127.1(2) . .
O12 W8 Na5 140.7(2) . .
O13 W8 Na5 86.55(19) . .
O55 W9 O9 104.6(3) . .
O55 W9 O58 101.8(3) . .
O9 W9 O58 94.0(3) . .
O55 W9 O46 95.4(3) . .
O9 W9 O46 90.8(3) . .
O58 W9 O46 160.3(3) . .
O55 W9 O49 96.4(3) . .
O9 W9 O49 158.5(3) . .
O58 W9 O49 86.2(3) . .
O46 W9 O49 82.5(3) . .
O55 W9 O33 165.5(3) . .
O9 W9 O33 85.5(3) . .
O58 W9 O33 87.6(3) . .
O46 W9 O33 73.7(3) . .
O49 W9 O33 73.0(3) . .
O55 W9 Na5 92.7(2) . .
O9 W9 Na5 36.9(2) . .
O58 W9 Na5 130.9(2) . .
O46 W9 Na5 56.7(2) . .
O49 W9 Na5 138.8(2) . .
O33 W9 Na5 89.32(19) . .
O55 W9 Na4 88.2(3) . .
O9 W9 Na4 28.5(2) . .
O58 W9 Na4 74.6(2) . .
O46 W9 Na4 115.8(2) . .
O49 W9 Na4 160.8(2) . .
O33 W9 Na4 105.08(19) . .
Na5 W9 Na4 59.09(10) . .
O65 W10 O56 104.2(4) . .
O65 W10 O29 101.5(3) . .
O56 W10 O29 88.0(3) . .
O65 W10 O62 99.5(3) . .
O56 W10 O62 91.4(3) . .
O29 W10 O62 158.5(3) . .
O65 W10 O30 95.6(3) . .
O56 W10 O30 160.2(3) . .
O29 W10 O30 86.5(3) . .
O62 W10 O30 86.9(3) . .
O65 W10 O35 167.5(3) . .
O56 W10 O35 86.5(3) . .
O29 W10 O35 85.1(3) . .
O62 W10 O35 73.3(3) . .
O30 W10 O35 74.0(3) . .
O65 W10 Na11 52.1(3) . .
O56 W10 Na11 153.1(3) . .
O29 W10 Na11 107.6(2) . .
O62 W10 Na11 82.0(3) . .
O30 W10 Na11 45.9(3) . .
O35 W10 Na11 115.9(2) . .
O65 W10 Na1 98.0(3) . .
O56 W10 Na1 39.4(2) . .
O29 W10 Na1 127.1(2) . .
O62 W10 Na1 53.5(2) . .
O30 W10 Na1 139.6(2) . .
O35 W10 Na1 86.01(19) . .
Na11 W10 Na1 123.09(14) . .
O18 W11 O51 104.4(4) . .
O18 W11 O34 98.1(3) . .
O51 W11 O34 93.8(3) . .
O18 W11 O4 101.0(3) . .
O51 W11 O4 94.4(3) . .
O34 W11 O4 156.6(3) . .
O18 W11 O8 94.9(3) . .
O51 W11 O8 160.7(3) . .
O34 W11 O8 81.8(3) . .
O4 W11 O8 83.2(3) . .
O18 W11 O40 164.9(3) . .
O51 W11 O40 88.4(3) . .
O34 W11 O40 72.7(3) . .
O4 W11 O40 85.8(3) . .
O8 W11 O40 72.3(3) . .
O48 W12 O54 105.0(4) . .
O48 W12 O25 100.9(3) . .
O54 W12 O25 93.5(3) . .
O48 W12 O44 99.6(3) . .
O54 W12 O44 91.3(3) . .
O25 W12 O44 156.9(3) . .
O48 W12 O60 92.4(3) . .
O54 W12 O60 162.6(3) . .
O25 W12 O60 84.7(3) . .
O44 W12 O60 84.0(3) . .
O48 W12 O13 163.8(3) . .
O54 W12 O13 89.7(3) . .
O25 W12 O13 84.8(3) . .
O44 W12 O13 72.6(3) . .
O60 W12 O13 72.9(3) . .
O48 W12 Na10 86.3(3) . .
O54 W12 Na10 134.3(3) . .
O25 W12 Na10 40.9(2) . .
O44 W12 Na10 131.0(3) . .
O60 W12 Na10 47.1(3) . .
O13 W12 Na10 88.4(2) . .
O48 W12 Na5 99.8(3) . .
O54 W12 Na5 36.5(3) . .
O25 W12 Na5 129.5(2) . .
O44 W12 Na5 56.1(2) . .
O60 W12 Na5 139.5(2) . .
O13 W12 Na5 87.7(2) . .
Na10 W12 Na5 170.04(14) . .
O61 W13 O27 102.1(4) . .
O61 W13 O60 99.0(4) . .
O27 W13 O60 89.4(3) . .
O61 W13 O17 100.3(3) . .
O27 W13 O17 89.2(3) . .
O60 W13 O17 160.5(3) . .
O61 W13 O12 98.1(3) . .
O27 W13 O12 159.7(3) . .
O60 W13 O12 89.0(3) . .
O17 W13 O12 85.7(3) . .
O61 W13 O13 168.8(3) . .
O27 W13 O13 87.0(3) . .
O60 W13 O13 74.4(3) . .
O17 W13 O13 86.2(3) . .
O12 W13 O13 73.2(3) . .
O61 W13 Na10 92.5(3) . .
O27 W13 Na10 43.3(3) . .
O60 W13 Na10 48.8(3) . .
O17 W13 Na10 132.5(2) . .
O12 W13 Na10 137.7(3) . .
O13 W13 Na10 89.7(2) . .
O38 W14 O26 104.8(4) . .
O38 W14 O58 93.6(3) . .
O26 W14 O58 100.7(3) . .
O38 W14 O6 93.5(3) . .
O26 W14 O6 99.3(3) . .
O58 W14 O6 156.2(3) . .
O38 W14 O3 161.9(3) . .
O26 W14 O3 93.3(3) . .
O58 W14 O3 82.9(3) . .
O6 W14 O3 83.3(3) . .
O38 W14 O20 89.3(3) . .
O26 W14 O20 165.2(3) . .
O58 W14 O20 82.7(3) . .
O6 W14 O20 74.7(3) . .
O3 W14 O20 72.7(3) . .
O24 W15 O1 99.3(3) . .
O24 W15 O14 102.9(3) . .
O1 W15 O14 89.9(3) . .
O24 W15 O47 102.7(3) . .
O1 W15 O47 158.0(3) . .
O14 W15 O47 85.8(3) . .
O24 W15 O22 98.4(3) . .
O1 W15 O22 90.3(3) . .
O14 W15 O22 158.4(3) . .
O47 W15 O22 86.0(3) . .
O24 W15 O28 168.8(3) . .
O1 W15 O28 73.4(3) . .
O14 W15 O28 85.9(3) . .
O47 W15 O28 84.7(3) . .
O22 W15 O28 73.5(3) . .
O24 W15 Na6 91.7(3) . .
O1 W15 Na6 48.4(2) . .
O14 W15 Na6 45.0(2) . .
O47 W15 Na6 130.7(2) . .
O22 W15 Na6 138.6(2) . .
O28 W15 Na6 89.62(18) . .
O31 W16 O42 102.0(4) . .
O31 W16 O49 99.9(3) . .
O42 W16 O49 90.3(3) . .
O31 W16 O47 101.1(3) . .
O42 W16 O47 86.7(3) . .
O49 W16 O47 158.9(3) . .
O31 W16 O2 98.4(4) . .
O42 W16 O2 159.3(3) . .
O49 W16 O2 89.0(3) . .
O47 W16 O2 86.5(3) . .
O31 W16 O33 169.2(3) . .
O42 W16 O33 87.0(3) . .
O49 W16 O33 73.8(3) . .
O47 W16 O33 85.3(3) . .
O2 W16 O33 73.0(3) . .
O63 W17 O8 100.5(4) . .
O63 W17 O43 100.1(4) . .
O8 W17 O43 94.5(3) . .
O63 W17 O52 100.8(4) . .
O8 W17 O52 89.0(3) . .
O43 W17 O52 157.8(3) . .
O63 W17 O27 100.4(4) . .
O8 W17 O27 158.8(3) . .
O43 W17 O27 85.4(3) . .
O52 W17 O27 83.5(3) . .
O63 W17 O40 172.0(3) . .
O8 W17 O40 74.3(3) . .
O43 W17 O40 74.7(3) . .
O52 W17 O40 85.3(3) . .
O27 W17 O40 85.2(3) . .
O63 W17 Na10 91.0(3) . .
O8 W17 Na10 138.5(3) . .
O43 W17 Na10 44.0(3) . .
O52 W17 Na10 128.1(3) . .
O27 W17 Na10 44.6(3) . .
O40 W17 Na10 89.2(2) . .
O66 W18 O57 100.6(4) . .
O66 W18 O52 101.4(4) . .
O57 W18 O52 88.4(3) . .
O66 W18 O30 98.6(4) . .
O57 W18 O30 90.8(3) . .
O52 W18 O30 159.8(3) . .
O66 W18 O17 100.4(3) . .
O57 W18 O17 158.9(3) . .
O52 W18 O17 88.1(3) . .
O30 W18 O17 85.4(3) . .
O66 W18 O35 170.9(3) . .
O57 W18 O35 74.0(3) . .
O52 W18 O35 86.0(3) . .
O30 W18 O35 74.4(3) . .
O17 W18 O35 85.0(3) . .
O35 Sb19 O40 91.5(3) . .
O35 Sb19 O13 90.8(3) . .
O40 Sb19 O13 91.8(3) . .
O33 Sb20 O20 90.8(3) . .
O33 Sb20 O28 89.7(3) . .
O20 Sb20 O28 92.4(3) . .
O67 Ti O45 104.5(4) . .
O67 Ti O59 107.5(4) . .
O45 Ti O59 84.1(3) . .
O67 Ti O19 104.8(4) . .
O45 Ti O19 88.3(3) . .
O59 Ti O19 147.7(3) . .
O67 Ti O56 106.3(4) . .
O45 Ti O56 149.2(3) . .
O59 Ti O56 86.8(3) . .
O19 Ti O56 83.8(3) . .
O67 Ti Na5 111.1(3) . .
O45 Ti Na5 44.7(2) . .
O59 Ti Na5 121.3(2) . .
O19 Ti Na5 43.6(2) . .
O56 Ti Na5 120.9(2) . .
O67 Ti Na1 116.5(3) . .
O45 Ti Na1 120.6(2) . .
O59 Ti Na1 44.6(2) . .
O19 Ti Na1 117.8(2) . .
O56 Ti Na1 42.3(2) . .
Na5 Ti Na1 132.42(12) . .
O67 Ti Na9 29.3(3) . .
O45 Ti Na9 99.7(2) . .
O59 Ti Na9 136.4(2) . .
O19 Ti Na9 75.9(2) . .
O56 Ti Na9 107.1(2) . .
Na5 Ti Na9 87.18(11) . .
Na1 Ti Na9 136.54(12) . .
O32 Na1 O5 78.4(3) . .
O32 Na1 O87 86.2(4) . .
O5 Na1 O87 90.9(4) . .
O32 Na1 O56 82.5(3) . .
O5 Na1 O56 123.2(3) . .
O87 Na1 O56 140.5(4) . .
O32 Na1 O88 144.8(4) . .
O5 Na1 O88 134.3(4) . .
O87 Na1 O88 81.3(4) . .
O56 Na1 O88 86.5(3) . .
O32 Na1 O59 123.2(3) . .
O5 Na1 O59 80.0(3) . .
O87 Na1 O59 145.8(4) . .
O56 Na1 O59 67.3(3) . .
O88 Na1 O59 81.9(4) . .
O32 Na1 O62 60.8(3) . .
O5 Na1 O62 138.7(3) . .
O87 Na1 O62 81.2(4) . .
O56 Na1 O62 60.4(3) . .
O88 Na1 O62 84.7(3) . .
O59 Na1 O62 126.5(3) . .
O32 Na1 Ti 102.9(2) . .
O5 Na1 Ti 101.5(2) . .
O87 Na1 Ti 165.8(3) . .
O56 Na1 Ti 33.61(19) . .
O88 Na1 Ti 85.0(3) . .
O59 Na1 Ti 33.77(18) . .
O62 Na1 Ti 93.71(19) . .
O32 Na1 W4 26.92(18) . .
O5 Na1 W4 103.8(2) . .
O87 Na1 W4 77.2(3) . .
O56 Na1 W4 75.8(2) . .
O88 Na1 W4 117.9(3) . .
O59 Na1 W4 136.9(2) . .
O62 Na1 W4 34.89(16) . .
Ti Na1 W4 106.05(12) . .
O32 Na1 W10 74.8(2) . .
O5 Na1 W10 143.0(2) . .
O87 Na1 W10 111.9(3) . .
O56 Na1 W10 28.65(19) . .
O88 Na1 W10 79.6(3) . .
O59 Na1 W10 94.0(2) . .
O62 Na1 W10 32.57(16) . .
Ti Na1 W10 61.32(8) . .
W4 Na1 W10 57.12(7) . .
O32 Na1 W2 102.6(2) . .
O5 Na1 W2 25.38(18) . .
O87 Na1 W2 85.1(3) . .
O56 Na1 W2 134.3(2) . .
O88 Na1 W2 108.9(3) . .
O59 Na1 W2 72.58(19) . .
O62 Na1 W2 158.9(2) . .
Ti Na1 W2 103.15(12) . .
W4 Na1 W2 126.04(13) . .
W10 Na1 W2 162.30(14) . .
O32 Na1 Na2 39.2(2) . .
O5 Na1 Na2 40.1(2) . .
O87 Na1 Na2 81.6(3) . .
O56 Na1 Na2 110.7(2) . .
O88 Na1 Na2 161.9(3) . .
O59 Na1 Na2 109.5(2) . .
O62 Na1 Na2 98.6(2) . .
Ti Na1 Na2 112.35(14) . .
W4 Na1 Na2 63.74(10) . .
W10 Na1 Na2 112.64(14) . .
W2 Na1 Na2 63.45(10) . .
O10 Na2 O32 126.5(3) . .
O10 Na2 O51 86.7(3) . .
O32 Na2 O51 74.3(3) . .
O10 Na2 O5 75.1(3) . .
O32 Na2 O5 78.4(3) . .
O51 Na2 O5 127.8(3) . .
O10 Na2 O23 87.9(3) . 2_655
O32 Na2 O23 139.4(3) . 2_655
O51 Na2 O23 88.9(3) . 2_655
O5 Na2 O23 137.2(3) . 2_655
O10 Na2 O73 124.4(3) . .
O32 Na2 O73 95.6(3) . .
O51 Na2 O73 144.4(3) . .
O5 Na2 O73 81.2(3) . .
O23 Na2 O73 76.8(3) 2_655 .
O10 Na2 Na3 44.0(2) . .
O32 Na2 Na3 105.6(2) . .
O51 Na2 Na3 42.98(19) . .
O5 Na2 Na3 107.6(2) . .
O23 Na2 Na3 83.7(2) 2_655 .
O73 Na2 Na3 158.2(3) . .
O10 Na2 Na1 107.4(2) . .
O32 Na2 Na1 39.6(2) . .
O51 Na2 Na1 107.2(2) . .
O5 Na2 Na1 39.78(19) . .
O23 Na2 Na1 158.1(2) 2_655 .
O73 Na2 Na1 81.5(2) . .
Na3 Na2 Na1 118.21(15) . .
O72 Na3 O38 122.7(3) . .
O72 Na3 O51 91.2(3) . .
O38 Na3 O51 137.5(3) . .
O72 Na3 O7 140.6(4) . .
O38 Na3 O7 87.0(3) . .
O51 Na3 O7 79.0(3) . .
O72 Na3 O10 80.6(3) . .
O38 Na3 O10 77.6(3) . .
O51 Na3 O10 84.6(3) . .
O7 Na3 O10 135.1(3) . .
O72 Na3 O86 75.0(4) . .
O38 Na3 O86 96.1(4) . .
O51 Na3 O86 118.8(4) . .
O7 Na3 O86 76.7(4) . .
O10 Na3 O86 146.0(4) . .
O72 Na3 Na4 155.4(3) . .
O38 Na3 Na4 43.3(2) . .
O51 Na3 Na4 111.8(2) . .
O7 Na3 Na4 43.7(2) . .
O10 Na3 Na4 109.2(2) . .
O86 Na3 Na4 85.8(3) . .
O72 Na3 Na2 80.5(3) . .
O38 Na3 Na2 112.9(3) . .
O51 Na3 Na2 42.8(2) . .
O7 Na3 Na2 113.5(2) . .
O10 Na3 Na2 42.08(19) . .
O86 Na3 Na2 149.2(3) . .
Na4 Na3 Na2 122.21(17) . .
O84' Na4 O54 108.6(7) . .
O84' Na4 O38 109.5(7) . .
O54 Na4 O38 140.6(4) . .
O84' Na4 O9 104.7(7) . .
O54 Na4 O9 82.0(3) . .
O38 Na4 O9 79.1(3) . .
O84' Na4 O7 120.5(7) . .
O54 Na4 O7 78.2(3) . .
O38 Na4 O7 91.0(3) . .
O9 Na4 O7 134.3(3) . .
O84' Na4 O84 25.7(7) . .
O54 Na4 O84 92.7(4) . .
O38 Na4 O84 118.4(4) . .
O9 Na4 O84 82.7(4) . .
O7 Na4 O84 138.5(5) . .
O84' Na4 O85 48.9(8) . .
O54 Na4 O85 132.6(5) . .
O38 Na4 O85 81.8(4) . .
O9 Na4 O85 138.4(5) . .
O7 Na4 O85 82.3(4) . .
O84 Na4 O85 74.5(6) . .
O84' Na4 Na3 127.5(7) . .
O54 Na4 Na3 113.9(3) . .
O38 Na4 Na3 44.9(2) . .
O9 Na4 Na3 110.3(3) . .
O7 Na4 Na3 46.1(2) . .
O84 Na4 Na3 151.3(4) . .
O85 Na4 Na3 79.4(4) . .
O84' Na4 Na5 107.1(7) . .
O54 Na4 Na5 41.6(2) . .
O38 Na4 Na5 115.5(3) . .
O9 Na4 Na5 40.9(2) . .
O7 Na4 Na5 112.8(3) . .
O84 Na4 Na5 81.9(4) . .
O85 Na4 Na5 155.6(4) . .
Na3 Na4 Na5 124.98(18) . .
O84' Na4 W9 87.9(7) . .
O54 Na4 W9 99.3(2) . .
O38 Na4 W9 72.6(2) . .
O9 Na4 W9 21.05(18) . .
O7 Na4 W9 151.0(3) . .
O84 Na4 W9 70.1(4) . .
O85 Na4 W9 117.4(4) . .
Na3 Na4 W9 113.38(15) . .
Na5 Na4 W9 57.76(10) . .
O69 Na5 O9 143.3(4) . .
O69 Na5 O54 133.5(4) . .
O9 Na5 O54 79.4(3) . .
O69 Na5 O19 87.5(4) . .
O9 Na5 O19 118.2(3) . .
O54 Na5 O19 80.8(3) . .
O69 Na5 O45 90.4(3) . .
O9 Na5 O45 77.6(3) . .
O54 Na5 O45 124.7(3) . .
O19 Na5 O45 67.6(3) . .
O69 Na5 O70 81.4(4) . .
O9 Na5 O70 90.4(3) . .
O54 Na5 O70 81.2(4) . .
O19 Na5 O70 142.4(4) . .
O45 Na5 O70 147.6(4) . .
O69 Na5 O46 84.5(3) . .
O9 Na5 O46 59.5(2) . .
O54 Na5 O46 137.5(3) . .
O19 Na5 O46 126.2(3) . .
O45 Na5 O46 59.4(2) . .
O70 Na5 O46 88.5(3) . .
O69 Na5 O44 76.9(3) . .
O9 Na5 O44 137.9(3) . .
O54 Na5 O44 58.6(3) . .
O19 Na5 O44 58.8(2) . .
O45 Na5 O44 125.1(3) . .
O70 Na5 O44 83.6(3) . .
O46 Na5 O44 160.6(3) . .
O69 Na5 Ti 89.0(3) . .
O9 Na5 Ti 98.4(2) . .
O54 Na5 Ti 104.4(2) . .
O19 Na5 Ti 34.2(2) . .
O45 Na5 Ti 33.34(17) . .
O70 Na5 Ti 170.2(3) . .
O46 Na5 Ti 92.45(18) . .
O44 Na5 Ti 92.46(18) . .
O69 Na5 W9 116.9(3) . .
O9 Na5 W9 26.44(19) . .
O54 Na5 W9 102.8(2) . .
O19 Na5 W9 134.1(2) . .
O45 Na5 W9 73.73(19) . .
O70 Na5 W9 82.2(3) . .
O46 Na5 W9 34.72(15) . .
O44 Na5 W9 158.2(2) . .
Ti Na5 W9 103.99(12) . .
O69 Na5 Na4 160.9(3) . .
O9 Na5 Na4 40.1(2) . .
O54 Na5 Na4 39.8(2) . .
O19 Na5 Na4 105.9(2) . .
O45 Na5 Na4 107.2(2) . .
O70 Na5 Na4 79.7(3) . .
O46 Na5 Na4 97.9(2) . .
O44 Na5 Na4 98.1(2) . .
Ti Na5 Na4 109.75(15) . .
W9 Na5 Na4 63.15(10) . .
O69 Na5 W12 107.8(3) . .
O9 Na5 W12 104.8(2) . .
O54 Na5 W12 25.86(19) . .
O19 Na5 W12 73.0(2) . .
O45 Na5 W12 135.5(2) . .
O70 Na5 W12 76.5(3) . .
O46 Na5 W12 158.5(2) . .
O44 Na5 W12 33.40(15) . .
Ti Na5 W12 105.02(12) . .
W9 Na5 W12 126.22(13) . .
Na4 Na5 W12 64.76(11) . .
O82 Na6 O18 87.0(3) . 2_655
O82 Na6 O89 91.7(3) . .
O18 Na6 O89 84.6(3) 2_655 .
O82 Na6 O15 154.6(3) . .
O18 Na6 O15 118.2(3) 2_655 .
O89 Na6 O15 93.4(3) . .
O82 Na6 O21 119.4(3) . .
O18 Na6 O21 82.7(3) 2_655 .
O89 Na6 O21 145.5(4) . .
O15 Na6 O21 65.3(3) . .
O82 Na6 O14 85.2(3) . .
O18 Na6 O14 133.8(3) 2_655 .
O89 Na6 O14 141.0(3) . .
O15 Na6 O14 75.3(3) . .
O21 Na6 O14 62.4(3) . .
O82 Na6 O1 94.0(3) . .
O18 Na6 O1 165.6(3) 2_655 .
O89 Na6 O1 81.0(3) . .
O15 Na6 O1 62.3(2) . .
O21 Na6 O1 109.0(3) . .
O14 Na6 O1 60.6(2) . .
O82 Na6 W6 96.7(2) . .
O18 Na6 W6 103.2(2) 2_655 .
O89 Na6 W6 168.8(3) . .
O15 Na6 W6 75.87(19) . .
O21 Na6 W6 31.33(19) . .
O14 Na6 W6 33.51(16) . .
O1 Na6 W6 90.99(18) . .
O82 Na6 W5 154.7(3) . .
O18 Na6 W5 93.1(2) 2_655 .
O89 Na6 W5 113.5(3) . .
O15 Na6 W5 32.93(17) . .
O21 Na6 W5 36.00(18) . .
O14 Na6 W5 76.50(19) . .
O1 Na6 W5 91.99(19) . .
W6 Na6 W5 58.60(7) . .
O82 Na6 W15 81.4(2) . .
O18 Na6 W15 161.7(2) 2_655 .
O89 Na6 W15 109.8(3) . .
O15 Na6 W15 73.4(2) . .
O21 Na6 W15 90.6(2) . .
O14 Na6 W15 31.31(16) . .
O1 Na6 W15 31.24(16) . .
W6 Na6 W15 64.46(8) . .
W5 Na6 W15 91.33(10) . .
O82 Na6 Na8 82.4(2) . .
O18 Na6 Na8 123.5(2) 2_655 .
O89 Na6 Na8 40.9(3) . .
O15 Na6 Na8 85.2(2) . .
O21 Na6 Na8 148.4(2) . .
O14 Na6 Na8 100.4(2) . .
O1 Na6 Na8 42.71(17) . .
W6 Na6 Na8 133.06(15) . .
W5 Na6 Na8 117.65(14) . .
W15 Na6 Na8 69.07(11) . .
O82 Na6 W2 128.6(3) . .
O18 Na6 W2 140.2(2) 2_655 .
O89 Na6 W2 78.2(3) . .
O15 Na6 W2 29.89(17) . .
O21 Na6 W2 91.5(2) . .
O14 Na6 W2 73.84(18) . .
O1 Na6 W2 34.89(17) . .
W6 Na6 W2 90.74(10) . .
W5 Na6 W2 62.60(7) . .
W15 Na6 W2 56.59(6) . .
Na8 Na6 W2 57.20(10) . .
O41 Na7 O79 99.8(3) 2_665 .
O41 Na7 O80 88.7(3) 2_665 .
O79 Na7 O80 88.1(3) . .
O41 Na7 O78 171.6(3) 2_665 .
O79 Na7 O78 85.0(3) . .
O80 Na7 O78 84.6(3) . .
O41 Na7 O24 97.5(3) 2_665 .
O79 Na7 O24 86.5(3) . .
O80 Na7 O24 172.4(4) . .
O78 Na7 O24 89.6(3) . .
O41 Na7 O105 71.8(5) 2_665 .
O79 Na7 O105 165.7(5) . .
O80 Na7 O105 102.9(5) . .
O78 Na7 O105 104.8(5) . .
O24 Na7 O105 83.3(4) . .
O41 Na7 Na8 142.3(3) 2_665 .
O79 Na7 Na8 42.5(2) . .
O80 Na7 Na8 89.4(3) . .
O78 Na7 Na8 42.9(2) . .
O24 Na7 Na8 83.0(2) . .
O105 Na7 Na8 144.8(4) . .
O26 Na8 O79 107.0(3) 1_655 .
O26 Na8 O89 104.2(4) 1_655 .
O79 Na8 O89 88.7(4) . .
O26 Na8 O78 97.4(3) 1_655 .
O79 Na8 O78 85.5(3) . .
O89 Na8 O78 158.3(4) . .
O26 Na8 O1 156.7(3) 1_655 .
O79 Na8 O1 93.3(3) . .
O89 Na8 O1 87.1(3) . .
O78 Na8 O1 72.5(3) . .
O26 Na8 O39 96.8(3) 1_655 .
O79 Na8 O39 154.0(3) . .
O89 Na8 O39 75.2(3) . .
O78 Na8 O39 101.9(3) . .
O1 Na8 O39 66.1(3) . .
O26 Na8 W2 123.9(3) 1_655 .
O79 Na8 W2 129.0(3) . .
O89 Na8 W2 81.9(3) . .
O78 Na8 W2 85.6(2) . .
O1 Na8 W2 36.51(19) . .
O39 Na8 W2 29.81(16) . .
O26 Na8 Na7 111.1(3) 1_655 .
O79 Na8 Na7 42.5(2) . .
O89 Na8 Na7 125.7(3) . .
O78 Na8 Na7 43.4(2) . .
O1 Na8 Na7 76.4(2) . .
O39 Na8 Na7 136.3(2) . .
W2 Na8 Na7 108.71(15) . .
O26 Na8 Na6 145.6(3) 1_655 .
O79 Na8 Na6 78.7(2) . .
O89 Na8 Na6 41.4(3) . .
O78 Na8 Na6 116.9(3) . .
O1 Na8 Na6 48.51(19) . .
O39 Na8 Na6 75.7(2) . .
W2 Na8 Na6 61.48(10) . .
Na7 Na8 Na6 96.03(15) . .
O68 Na9 O94 167.7(5) . .
O68 Na9 O65 88.6(4) . 2_656
O94 Na9 O65 80.2(4) . 2_656
O68 Na9 O53 113.6(4) . .
O94 Na9 O53 76.5(4) . .
O65 Na9 O53 155.2(4) 2_656 .
O68 Na9 O67 88.0(4) . .
O94 Na9 O67 98.5(4) . .
O65 Na9 O67 97.7(3) 2_656 .
O53 Na9 O67 94.1(3) . .
O68 Na9 O48 75.7(3) . 2_556
O94 Na9 O48 99.4(4) . 2_556
O65 Na9 O48 92.0(3) 2_656 2_556
O53 Na9 O48 83.5(3) . 2_556
O67 Na9 O48 160.8(4) . 2_556
O68 Na9 Na11 40.9(3) . 2_656
O94 Na9 Na11 128.5(3) . 2_656
O65 Na9 Na11 48.3(2) 2_656 2_656
O53 Na9 Na11 154.4(3) . 2_656
O67 Na9 Na11 88.0(3) . 2_656
O48 Na9 Na11 86.2(3) 2_556 2_656
O68 Na9 Ti 89.7(3) . .
O94 Na9 Ti 99.9(3) . .
O65 Na9 Ti 116.7(3) 2_656 .
O53 Na9 Ti 76.1(2) . .
O67 Na9 Ti 19.0(2) . .
O48 Na9 Ti 147.7(2) 2_556 .
Na11 Na9 Ti 101.59(17) 2_656 .
O98 Na10 O25 87.5(5) . .
O98 Na10 O27 149.6(5) . .
O25 Na10 O27 78.1(3) . .
O98 Na10 O43 132.9(5) . .
O25 Na10 O43 66.5(3) . .
O27 Na10 O43 64.5(3) . .
O98 Na10 O60 86.2(5) . .
O25 Na10 O60 64.4(3) . .
O27 Na10 O60 63.5(3) . .
O43 Na10 O60 113.2(4) . .
O98 Na10 O96' 74.9(9) . 1_545
O25 Na10 O96' 109.9(9) . 1_545
O27 Na10 O96' 135.1(9) . 1_545
O43 Na10 O96' 78.2(9) . 1_545
O60 Na10 O96' 160.7(9) . 1_545
O98 Na10 W17 162.7(5) . .
O25 Na10 W17 77.5(3) . .
O27 Na10 W17 34.7(2) . .
O43 Na10 W17 32.0(2) . .
O60 Na10 W17 94.7(3) . .
O96' Na10 W17 102.1(9) 1_545 .
O98 Na10 W13 118.4(5) . .
O25 Na10 W13 75.7(3) . .
O27 Na10 W13 32.2(2) . .
O43 Na10 W13 93.3(3) . .
O60 Na10 W13 33.01(19) . .
O96' Na10 W13 166.3(9) 1_545 .
W17 Na10 W13 66.34(14) . .
O98 Na10 W7 103.5(4) . .
O25 Na10 W7 32.4(2) . .
O27 Na10 W7 78.1(3) . .
O43 Na10 W7 36.8(2) . .
O60 Na10 W7 93.7(3) . .
O96' Na10 W7 87.0(8) 1_545 .
W17 Na10 W7 59.21(12) . .
W13 Na10 W7 92.67(19) . .
O98 Na10 W12 77.3(4) . .
O25 Na10 W12 31.1(2) . .
O27 Na10 W12 76.6(3) . .
O43 Na10 W12 94.1(3) . .
O60 Na10 W12 35.5(2) . .
O96' Na10 W12 132.6(9) 1_545 .
W17 Na10 W12 93.49(19) . .
W13 Na10 W12 58.14(13) . .
W7 Na10 W12 63.24(13) . .
O98 Na10 Na11 32.8(4) . 1_455
O25 Na10 Na11 112.3(3) . 1_455
O27 Na10 Na11 132.4(3) . 1_455
O43 Na10 Na11 163.0(4) . 1_455
O60 Na10 Na11 79.2(3) . 1_455
O96' Na10 Na11 86.8(9) 1_545 1_455
W17 Na10 Na11 164.0(3) . 1_455
W13 Na10 Na11 102.9(2) . 1_455
W7 Na10 Na11 135.4(2) . 1_455
W12 Na10 Na11 90.1(2) . 1_455
O108 Na11 O74 98.2(8) . .
O108 Na11 O68 93.5(8) . 2_656
O74 Na11 O68 83.4(4) . 2_656
O108 Na11 O30 119.6(8) . .
O74 Na11 O30 94.3(4) . .
O68 Na11 O30 146.7(5) 2_656 .
O108 Na11 O98 101.2(8) . 1_655
O74 Na11 O98 153.4(6) . 1_655
O68 Na11 O98 77.5(4) 2_656 1_655
O30 Na11 O98 91.7(4) . 1_655
O108 Na11 O65 175.7(8) . .
O74 Na11 O65 81.5(4) . .
O68 Na11 O65 82.2(4) 2_656 .
O30 Na11 O65 64.6(3) . .
O98 Na11 O65 77.8(4) 1_655 .
O108 Na11 W10 153.6(8) . .
O74 Na11 W10 93.9(3) . .
O68 Na11 W10 111.2(4) 2_656 .
O30 Na11 W10 35.6(2) . .
O98 Na11 W10 76.3(4) 1_655 .
O65 Na11 W10 30.40(18) . .
O108 Na11 Na9 133.9(7) . 2_656
O74 Na11 Na9 75.0(3) . 2_656
O68 Na11 Na9 40.8(3) 2_656 2_656
O30 Na11 Na9 106.5(3) . 2_656
O98 Na11 Na9 78.5(4) 1_655 2_656
O65 Na11 Na9 41.9(2) . 2_656
W10 Na11 Na9 72.02(17) . 2_656
O108 Na11 Na10 73.9(7) . 1_655
O74 Na11 Na10 151.5(4) . 1_655
O68 Na11 Na10 70.1(3) 2_656 1_655
O30 Na11 Na10 113.5(3) . 1_655
O98 Na11 Na10 29.0(3) 1_655 1_655
O65 Na11 Na10 104.4(3) . 1_655
W10 Na11 Na10 105.1(2) . 1_655
Na9 Na11 Na10 90.7(2) 2_656 1_655
W15 O1 W2 118.3(4) . .
W15 O1 Na8 139.6(4) . .
W2 O1 Na8 99.1(3) . .
W15 O1 Na6 100.4(3) . .
W2 O1 Na6 97.2(3) . .
Na8 O1 Na6 88.8(3) . .
W16 O2 W3 119.6(4) . .
W6 O3 W14 118.8(4) . .
W4 O4 W11 144.0(4) . .
W2 O5 Na1 118.8(4) . .
W2 O5 Na2 132.8(4) . .
Na1 O5 Na2 100.1(3) . .
W14 O6 W5 116.1(4) . .
W7 O7 Na4 138.9(4) . .
W7 O7 Na3 128.1(4) . .
Na4 O7 Na3 90.2(3) . .
W17 O8 W11 119.0(4) . .
W9 O9 Na4 130.5(4) . .
W9 O9 Na5 116.6(4) . .
Na4 O9 Na5 99.1(3) . .
W5 O10 Na2 132.3(4) . .
W5 O10 Na3 127.2(4) . .
Na2 O10 Na3 93.9(3) . .
W1 O11 W2 117.7(3) . .
W13 O12 W8 119.3(4) . .
Sb19 O13 W12 113.7(3) . .
Sb19 O13 W8 114.7(3) . .
W12 O13 W8 94.7(3) . .
Sb19 O13 W13 136.4(3) . .
W12 O13 W13 95.2(3) . .
W8 O13 W13 93.3(2) . .
W15 O14 W6 154.5(4) . .
W15 O14 Na6 103.7(3) . .
W6 O14 Na6 99.2(3) . .
W2 O15 W5 144.2(4) . .
W2 O15 Na6 110.4(3) . .
W5 O15 Na6 104.2(3) . .
W1 O16 W3 149.0(4) . .
W13 O17 W18 147.0(4) . .
W11 O18 Na6 150.6(4) . 2_655
W8 O19 Ti 136.8(4) . .
W8 O19 Na5 113.2(4) . .
Ti O19 Na5 102.1(3) . .
Sb20 O20 W14 116.2(3) . .
Sb20 O20 W5 112.6(3) . .
W14 O20 W5 93.3(3) . .
Sb20 O20 W6 136.8(3) . .
W14 O20 W6 94.3(2) . .
W5 O20 W6 94.1(2) . .
W6 O21 W5 118.8(4) . .
W6 O21 Na6 105.3(3) . .
W5 O21 Na6 100.0(3) . .
W15 O22 W1 119.5(4) . .
W5 O23 Na2 158.5(4) . 2_655
W15 O24 Na7 126.0(4) . .
W12 O25 W7 145.6(4) . .
W12 O25 Na10 108.0(4) . .
W7 O25 Na10 105.0(4) . .
W14 O26 Na8 142.6(4) . 1_455
W13 O27 W17 151.6(4) . .
W13 O27 Na10 104.5(4) . .
W17 O27 Na10 100.8(4) . .
Sb20 O28 W2 112.4(3) . .
Sb20 O28 W1 115.2(3) . .
W2 O28 W1 95.1(2) . .
Sb20 O28 W15 137.0(3) . .
W2 O28 W15 95.4(2) . .
W1 O28 W15 93.2(2) . .
W10 O29 W8 148.5(4) . .
W18 O30 W10 119.0(4) . .
W18 O30 Na11 135.4(4) . .
W10 O30 Na11 98.4(4) . .
W4 O32 Na2 133.7(4) . .
W4 O32 Na1 114.8(4) . .
Na2 O32 Na1 101.2(3) . .
Sb20 O33 W9 110.7(3) . .
Sb20 O33 W3 116.2(3) . .
W9 O33 W3 94.7(3) . .
Sb20 O33 W16 137.3(3) . .
W9 O33 W16 95.6(2) . .
W3 O33 W16 93.5(2) . .
W11 O34 W7 118.1(4) . .
Sb19 O35 W4 112.1(3) . .
Sb19 O35 W10 115.3(3) . .
W4 O35 W10 95.2(3) . .
Sb19 O35 W18 137.9(4) . .
W4 O35 W18 94.8(3) . .
W10 O35 W18 92.5(3) . .
W14 O38 Na4 135.7(4) . .
W14 O38 Na3 130.3(4) . .
Na4 O38 Na3 91.8(3) . .
W2 O39 Na8 101.6(3) . .
Sb19 O40 W7 113.8(3) . .
Sb19 O40 W11 114.2(3) . .
W7 O40 W11 94.8(3) . .
Sb19 O40 W17 136.7(4) . .
W7 O40 W17 94.3(3) . .
W11 O40 W17 94.3(3) . .
W6 O41 Na7 155.3(5) . 2_665
W16 O42 W6 154.2(4) . .
W17 O43 W7 117.7(4) . .
W17 O43 Na10 104.0(4) . .
W7 O43 Na10 99.2(3) . .
W8 O44 W12 119.2(4) . .
W8 O44 Na5 92.9(3) . .
W12 O44 Na5 90.5(3) . .
W3 O45 Ti 141.0(4) . .
W3 O45 Na5 111.4(3) . .
Ti O45 Na5 102.0(3) . .
W3 O46 W9 116.7(3) . .
W3 O46 Na5 93.9(3) . .
W9 O46 Na5 88.6(3) . .
W16 O47 W15 149.9(4) . .
W12 O48 Na9 139.1(4) . 2_556
W16 O49 W9 117.5(3) . .
W11 O51 Na2 132.7(4) . .
W11 O51 Na3 128.2(4) . .
Na2 O51 Na3 94.2(3) . .
W18 O52 W17 153.9(4) . .
W8 O53 Na9 130.0(4) . .
W12 O54 Na4 139.6(4) . .
W12 O54 Na5 117.6(4) . .
Na4 O54 Na5 98.5(3) . .
W10 O56 Ti 139.4(4) . .
W10 O56 Na1 112.0(3) . .
Ti O56 Na1 104.1(3) . .
W18 O57 W4 119.0(4) . .
W9 O58 W14 146.1(4) . .
W1 O59 Ti 139.8(4) . .
W1 O59 Na1 114.2(3) . .
Ti O59 Na1 101.6(3) . .
W13 O60 W12 117.5(4) . .
W13 O60 Na10 98.2(4) . .
W12 O60 Na10 97.4(3) . .
W10 O62 W4 118.7(4) . .
W10 O62 Na1 94.0(3) . .
W4 O62 Na1 90.3(3) . .
W10 O65 Na9 167.6(5) . 2_656
W10 O65 Na11 97.5(4) . .
Na9 O65 Na11 89.7(3) 2_656 .
Ti O67 Na9 131.7(5) . .
Na9 O68 Na11 98.3(4) . 2_656
Na13 Na12 O110 106.6(14) . .
Na13 Na12 O104 164.1(13) . .
O110 Na12 O104 62.0(9) . .
Na13 Na12 O102 104.3(12) . .
O110 Na12 O102 98.5(10) . .
O104 Na12 O102 68.6(7) . .
Na13 Na12 O97 58.1(11) . .
O110 Na12 O97 163.6(10) . .
O104 Na12 O97 134.2(7) . .
O102 Na12 O97 91.6(7) . .
Na13 Na12 O95 134.4(13) . 2_656
O110 Na12 O95 116.8(10) . 2_656
O104 Na12 O95 60.3(6) . 2_656
O102 Na12 O95 83.0(7) . 2_656
O97 Na12 O95 77.0(6) . 2_656
Na13 Na12 O90 87.7(12) . 2_656
O110 Na12 O90 86.0(9) . 2_656
O104 Na12 O90 101.8(7) . 2_656
O102 Na12 O90 165.2(7) . 2_656
O97 Na12 O90 87.4(6) . 2_656
O95 Na12 O90 82.4(6) 2_656 2_656
Na13 Na12 O109 46.2(13) . .
O110 Na12 O109 68.1(12) . .
O104 Na12 O109 118.0(10) . .
O102 Na12 O109 85.6(10) . .
O97 Na12 O109 100.1(10) . .
O95 Na12 O109 168.2(10) 2_656 .
O90 Na12 O109 109.1(10) 2_656 .
Na12 Na13 O109 102.9(18) . .
Na12 Na13 O97 89.3(14) . .
O109 Na13 O97 149.9(18) . .
Na12 Na13 O107 153.1(16) . 2_556
O109 Na13 O107 94.7(15) . 2_556
O97 Na13 O107 85.3(10) . 2_556
Na12 Na13 O90 63.8(11) . 2_656
O109 Na13 O90 121.9(15) . 2_656
O97 Na13 O90 88.2(10) . 2_656
O107 Na13 O90 89.7(8) 2_556 2_656
Na12 Na13 O110 47.6(11) . .
O109 Na13 O110 63.6(14) . .
O97 Na13 O110 136.5(13) . .
O107 Na13 O110 129.3(11) 2_556 .
O90 Na13 O110 69.3(9) 2_656 .
Na12 Na13 O102 49.7(10) . .
O109 Na13 O102 83.2(14) . .
O97 Na13 O102 84.1(9) . .
O107 Na13 O102 154.5(11) 2_556 .
O90 Na13 O102 113.0(9) 2_656 .
O110 Na13 O102 72.3(9) . .
Na12 Na13 O96' 142.2(16) . 2_556
O109 Na13 O96' 45.9(14) . 2_556
O97 Na13 O96' 109.9(13) . 2_556
O107 Na13 O96' 63.6(10) 2_556 2_556
O90 Na13 O96' 145.2(11) 2_656 2_556
O110 Na13 O96' 109.5(12) . 2_556
O102 Na13 O96' 98.7(11) . 2_556
Na8 O78 Na7 93.7(3) . .
Na8 O79 Na7 95.0(3) . .
O84' O84 Na4 61.0(16) . .
O84 O84' Na4 93.3(18) . .
Na8 O89 Na6 97.7(4) . .
Na12 O90 Na13 28.5(5) 2_656 2_656
Na10 O96' Na13 137.6(15) 1_565 2_556
Na13 O97 Na12 32.7(7) . .
Na10 O98 Na11 118.2(6) . 1_455
Na12 O102 Na13 26.0(5) . .
Na13 O109 Na12 30.9(9) . .
Na12 O110 Na13 25.7(6) . .

loop_
_geom_bond_atom_site_label_1
_geom_bond_atom_site_label_2
_geom_bond_distance
_geom_bond_site_symmetry_2
W1 O50 1.737(8) .
W1 O59 1.857(8) .
W1 O16 1.913(7) .
W1 O11 1.919(7) .
W1 O22 1.993(8) .
W1 O28 2.306(7) .
W1 Na1 3.687(5) .
W2 O39 1.751(7) .
W2 O5 1.752(7) .
W2 O15 1.919(7) .
W2 O11 1.988(7) .
W2 O1 2.080(8) .
W2 O28 2.224(7) .
W2 Na8 3.451(5) .
W2 Na1 3.583(4) .
W2 Na6 3.607(4) .
W3 O37 1.722(7) .
W3 O45 1.850(7) .
W3 O46 1.909(7) .
W3 O16 1.955(7) .
W3 O2 1.957(8) .
W3 O33 2.283(7) .
W3 Na5 3.610(5) .
W4 O36 1.729(7) .
W4 O32 1.748(7) .
W4 O4 1.922(8) .
W4 O62 2.004(8) .
W4 O57 2.072(7) .
W4 O35 2.272(7) .
W4 Na1 3.505(5) .
W5 O23 1.733(7) .
W5 O10 1.758(7) .
W5 O6 1.952(7) .
W5 O15 1.965(7) .
W5 O21 2.091(7) .
W5 O20 2.281(7) .
W5 Na6 3.504(4) .
W6 O41 1.720(8) .
W6 O3 1.854(7) .
W6 O21 1.870(8) .
W6 O42 1.935(8) .
W6 O14 1.940(7) .
W6 O20 2.381(7) .
W6 Na6 3.468(4) .
W7 O64 1.745(8) .
W7 O7 1.754(7) .
W7 O25 1.929(7) .
W7 O34 1.951(7) .
W7 O43 2.113(8) .
W7 O40 2.262(7) .
W7 Na10 3.480(8) .
W8 O53 1.711(8) .
W8 O19 1.842(8) .
W8 O44 1.911(7) .
W8 O29 1.938(7) .
W8 O12 1.954(8) .
W8 O13 2.279(7) .
W8 Na5 3.601(4) .
W9 O55 1.746(7) .
W9 O9 1.749(7) .
W9 O58 1.917(7) .
W9 O46 2.000(7) .
W9 O49 2.061(7) .
W9 O33 2.242(7) .
W9 Na5 3.511(4) .
W9 Na4 3.703(5) .
W10 O65 1.722(8) .
W10 O56 1.838(8) .
W10 O29 1.913(7) .
W10 O62 1.918(7) .
W10 O30 1.987(8) .
W10 O35 2.299(7) .
W10 Na11 3.375(7) .
W10 Na1 3.554(4) .
W11 O18 1.737(7) .
W11 O51 1.754(7) .
W11 O34 1.936(7) .
W11 O4 1.937(7) .
W11 O8 2.116(7) .
W11 O40 2.267(7) .
W12 O48 1.752(8) .
W12 O54 1.755(8) .
W12 O25 1.927(8) .
W12 O44 1.962(7) .
W12 O60 2.077(8) .
W12 O13 2.261(7) .
W12 Na10 3.546(8) .
W12 Na5 3.564(5) .
W13 O61 1.744(8) .
W13 O27 1.894(8) .
W13 O60 1.896(7) .
W13 O17 1.932(7) .
W13 O12 1.938(8) .
W13 O13 2.338(7) .
W13 Na10 3.444(8) .
W14 O38 1.750(7) .
W14 O26 1.751(7) .
W14 O58 1.932(7) .
W14 O6 1.938(7) .
W14 O3 2.096(7) .
W14 O20 2.258(7) .
W15 O24 1.718(7) .
W15 O1 1.872(7) .
W15 O14 1.899(7) .
W15 O47 1.933(7) .
W15 O22 1.935(7) .
W15 O28 2.363(7) .
W15 Na6 3.550(4) .
W16 O31 1.722(7) .
W16 O42 1.875(8) .
W16 O49 1.901(7) .
W16 O47 1.905(7) .
W16 O2 1.935(8) .
W16 O33 2.334(7) .
W17 O63 1.726(8) .
W17 O8 1.841(7) .
W17 O43 1.865(8) .
W17 O52 1.959(8) .
W17 O27 1.978(8) .
W17 O40 2.385(7) .
W17 Na10 3.417(8) .
W18 O66 1.739(8) .
W18 O57 1.869(7) .
W18 O52 1.889(8) .
W18 O30 1.905(8) .
W18 O17 1.942(7) .
W18 O35 2.342(7) .
Sb19 O35 1.980(7) .
Sb19 O40 1.985(8) .
Sb19 O13 1.991(7) .
Sb20 O33 1.987(7) .
Sb20 O20 1.989(7) .
Sb20 O28 1.996(7) .
Ti O67 1.653(9) .
Ti O45 1.952(7) .
Ti O59 1.989(8) .
Ti O19 1.998(8) .
Ti O56 2.000(8) .
Ti Na5 3.474(5) .
Ti Na1 3.504(5) .
Ti Na9 3.789(6) .
Na1 O32 2.392(9) .
Na1 O5 2.394(8) .
Na1 O87 2.428(14) .
Na1 O56 2.432(8) .
Na1 O88 2.475(12) .
Na1 O59 2.514(9) .
Na1 O62 2.863(9) .
Na1 Na2 3.683(6) .
Na2 O10 2.372(8) .
Na2 O32 2.374(8) .
Na2 O51 2.406(9) .
Na2 O5 2.409(8) .
Na2 O23 2.415(8) 2_655
Na2 O73 2.487(10) .
Na2 Na3 3.531(6) .
Na3 O72 2.321(9) .
Na3 O38 2.382(9) .
Na3 O51 2.414(8) .
Na3 O7 2.430(8) .
Na3 O10 2.461(9) .
Na3 O86 2.599(14) .
Na3 Na4 3.373(6) .
Na4 O84' 2.16(3) .
Na4 O54 2.306(9) .
Na4 O38 2.314(8) .
Na4 O9 2.321(9) .
Na4 O7 2.330(8) .
Na4 O84 2.463(16) .
Na4 O85 2.536(17) .
Na4 Na5 3.561(6) .
Na5 O69 2.279(10) .
Na5 O9 2.360(8) .
Na5 O54 2.393(9) .
Na5 O19 2.452(8) .
Na5 O45 2.497(8) .
Na5 O70 2.508(11) .
Na5 O46 2.935(9) .
Na5 O44 2.957(9) .
Na6 O82 2.365(9) .
Na6 O18 2.391(8) 2_655
Na6 O89 2.405(11) .
Na6 O15 2.457(8) .
Na6 O21 2.470(8) .
Na6 O14 2.583(8) .
Na6 O1 2.698(8) .
Na6 Na8 3.602(6) .
Na7 O41 2.344(9) 2_665
Na7 O79 2.377(10) .
Na7 O80 2.410(9) .
Na7 O78 2.413(10) .
Na7 O24 2.481(8) .
Na7 O105 2.553(18) .
Na7 Na8 3.505(7) .
Na8 O26 2.361(8) 1_655
Na8 O79 2.375(9) .
Na8 O89 2.378(11) .
Na8 O78 2.392(11) .
Na8 O1 2.444(8) .
Na8 O39 2.642(9) .
Na9 O68 2.375(11) .
Na9 O94 2.378(13) .
Na9 O65 2.403(9) 2_656
Na9 O53 2.442(9) .
Na9 O67 2.483(10) .
Na9 O48 2.592(9) 2_556
Na9 Na11 3.595(10) 2_656
Na10 O98 2.218(15) .
Na10 O25 2.440(11) .
Na10 O27 2.440(11) .
Na10 O43 2.447(11) .
Na10 O60 2.618(11) .
Na10 O96' 2.64(4) 1_545
Na10 Na11 4.029(10) 1_455
Na11 O108 2.27(3) .
Na11 O74 2.364(12) .
Na11 O68 2.378(13) 2_656
Na11 O30 2.451(10) .
Na11 O98 2.475(15) 1_655
Na11 O65 2.685(11) .
Na11 Na9 3.595(10) 2_656
Na11 Na10 4.029(10) 1_655
O18 Na6 2.391(8) 2_655
O23 Na2 2.415(8) 2_655
O26 Na8 2.361(8) 1_455
O41 Na7 2.344(9) 2_665
O48 Na9 2.592(9) 2_556
O65 Na9 2.403(9) 2_656
O68 Na11 2.378(13) 2_656
Na12 Na13 1.31(2) .
Na12 O110 2.23(3) .
Na12 O104 2.25(2) .
Na12 O102 2.28(2) .
Na12 O97 2.426(19) .
Na12 O95 2.454(19) 2_656
Na12 O90 2.462(16) 2_656
Na12 O109 2.49(4) .
Na13 O109 1.84(4) .
Na13 O97 2.06(3) .
Na13 O107 2.72(3) 2_556
Na13 O90 2.74(3) 2_656
Na13 O110 2.89(4) .
Na13 O102 2.90(3) .
Na13 O96' 2.96(4) 2_556
O84 O84' 1.07(3) .
O90 Na12 2.462(16) 2_656
O90 Na13 2.74(3) 2_656
O95 Na12 2.454(19) 2_656
O96' Na10 2.64(4) 1_565
O96' Na13 2.96(4) 2_556
O98 Na11 2.475(15) 1_455
O107 Na13 2.72(3) 2_556
